data_7215268
loop_
_publ_author_name
'B\'eziau, Antoine'
'Baudron, St\'ephane A.'
'Rasoloarison, Dimby'
'Hosseini, Mir Wais'

_publ_section_title
;
 Rigid yet flexible heteroleptic Co(iii) dipyrrin complexes for the
 construction of heterometallic 1- and 2-D coordination polymers
;
_journal_issue 23
_journal_name_full CrystEngComm
_journal_page_first 4973
_journal_paper_doi 10.1039/c4ce00273c
_journal_volume 16
_journal_year 2014
_chemical_formula_sum 'C68 H62 Cd Cl2 Co2 N12 O6'
_chemical_formula_weight 1444.46
_chemical_name_systematic
;
 ?
;
_space_group_IT_number 2
_symmetry_cell_setting triclinic
_symmetry_space_group_name_Hall '-P 1'
_symmetry_space_group_name_H-M 'P -1'
_atom_sites_solution_hydrogens geom
_atom_sites_solution_primary direct
_atom_sites_solution_secondary difmap
_audit_creation_method SHELXL-97
_cell_angle_alpha 106.5700(10)
_cell_angle_beta 106.7170(10)
_cell_angle_gamma 98.3020(10)
_cell_formula_units_Z 1
_cell_length_a 9.4261(2)
_cell_length_b 13.4558(2)
_cell_length_c 13.9409(2)
_cell_measurement_reflns_used 9936
_cell_measurement_temperature 173(2)
_cell_measurement_theta_max 29.95
_cell_measurement_theta_min 2.33
_cell_volume 1573.00(5)
_computing_cell_refinement 'Bruker SAINT'
_computing_data_collection 'Bruker APEX2'
_computing_data_reduction 'Bruker SAINT'
_computing_molecular_graphics 'Bruker SHELXTL'
_computing_publication_material 'Bruker SHELXTL'
_computing_structure_refinement 'SHELXL-97 (Sheldrick, 2008)'
_computing_structure_solution 'SHELXS-97 (Sheldrick, 2008)'
_diffrn_ambient_temperature 173(2)
_diffrn_measured_fraction_theta_full 0.970
_diffrn_measured_fraction_theta_max 0.970
_diffrn_measurement_device_type 'Bruker APEX-II CCD'
_diffrn_measurement_method '\f and \w scans'
_diffrn_radiation_monochromator graphite
_diffrn_radiation_source 'fine-focus sealed tube'
_diffrn_radiation_type MoK\a
_diffrn_radiation_wavelength 0.71073
_diffrn_reflns_av_R_equivalents 0.0194
_diffrn_reflns_av_sigmaI/netI 0.0235
_diffrn_reflns_limit_h_max 13
_diffrn_reflns_limit_h_min -13
_diffrn_reflns_limit_k_max 13
_diffrn_reflns_limit_k_min -17
_diffrn_reflns_limit_l_max 19
_diffrn_reflns_limit_l_min -19
_diffrn_reflns_number 24944
_diffrn_reflns_theta_full 29.32
_diffrn_reflns_theta_max 29.32
_diffrn_reflns_theta_min 1.86
_exptl_absorpt_coefficient_mu 1.005
_exptl_absorpt_correction_T_max 0.9515
_exptl_absorpt_correction_T_min 0.9062
_exptl_absorpt_correction_type multi-scan
_exptl_absorpt_process_details sadabs
_exptl_crystal_colour dark-red
_exptl_crystal_density_diffrn 1.525
_exptl_crystal_density_meas ?
_exptl_crystal_density_method 'not measured'
_exptl_crystal_description plate
_exptl_crystal_F_000 738
_exptl_crystal_size_max 0.10
_exptl_crystal_size_mid 0.07
_exptl_crystal_size_min 0.05
_refine_diff_density_max 1.527
_refine_diff_density_min -0.625
_refine_diff_density_rms 0.075
_refine_ls_extinction_method none
_refine_ls_goodness_of_fit_ref 1.057
_refine_ls_hydrogen_treatment constr
_refine_ls_matrix_type full
_refine_ls_number_parameters 416
_refine_ls_number_reflns 8347
_refine_ls_number_restraints 0
_refine_ls_restrained_S_all 1.057
_refine_ls_R_factor_all 0.0389
_refine_ls_R_factor_gt 0.0322
_refine_ls_shift/su_max 0.001
_refine_ls_shift/su_mean 0.000
_refine_ls_structure_factor_coef Fsqd
_refine_ls_weighting_details 'calc w=1/[\s^2^(Fo^2^)+(0.0417P)^2^+1.4189P] where P=(Fo^2^+2Fc^2^)/3'
_refine_ls_weighting_scheme calc
_refine_ls_wR_factor_gt 0.0841
_refine_ls_wR_factor_ref 0.0885
_reflns_number_gt 7260
_reflns_number_total 8347
_reflns_threshold_expression >2sigma(I)
_cod_data_source_file c4ce00273c1.cif
_cod_data_source_block CP7
_cod_depositor_comments
;
The following automatic conversions were performed:

'_symmetry_cell_setting' value 'Triclinic' changed to 'triclinic'
according to
/usr/data/users/saulius/crontab/automatic-downloads/rss-feeds/RSC/lib/dictionaries/cif_core.dic
dictionary named 'cif_core.dic' version 2.4.2 from 2011-04-26.

Automatic conversion script
Id: cif_fix_values 2281 2013-09-26 08:29:07Z andrius 

 Adding full bibliography for 7215264--7215273.cif.

The following automatic conversions were performed:

'_exptl_crystal_density_meas' value 'not measured' was changed to '?'
- the value is perceived as not measured.

Automatic conversion script
Id: cif_fix_values 3008 2015-01-20 13:52:24Z robertas 
;
_cod_original_sg_symbol_H-M 'P-1   '
_cod_database_code 7215268

loop_
_symmetry_equiv_pos_as_xyz
'x, y, z'
'-x, -y, -z'

loop_
_atom_site_label
_atom_site_type_symbol
_atom_site_fract_x
_atom_site_fract_y
_atom_site_fract_z
_atom_site_U_iso_or_equiv
_atom_site_adp_type
_atom_site_occupancy
_atom_site_symmetry_multiplicity
_atom_site_calc_flag
_atom_site_refinement_flags
C1 C 0.6761(2) 0.12626(17) 0.63325(16) 0.0237(4) Uani 1 1 d .
H1 H 0.7114 0.1309 0.7043 0.028 Uiso 1 1 calc R
C2 C 0.7020(2) 0.05145(18) 0.55011(17) 0.0274(4) Uani 1 1 d .
H2 H 0.7566 -0.0001 0.5560 0.033 Uiso 1 1 calc R
C3 C 0.6297(2) 0.07014(18) 0.45825(17) 0.0262(4) Uani 1 1 d .
H3 H 0.6256 0.0329 0.3897 0.031 Uiso 1 1 calc R
C4 C 0.5631(2) 0.15626(16) 0.48734(15) 0.0217(4) Uani 1 1 d .
C5 C 0.4788(2) 0.20407(17) 0.42117(15) 0.0230(4) Uani 1 1 d .
C6 C 0.4237(2) 0.29234(18) 0.45587(16) 0.0245(4) Uani 1 1 d .
C7 C 0.3409(3) 0.3463(2) 0.39222(18) 0.0333(5) Uani 1 1 d .
H7 H 0.3101 0.3267 0.3184 0.040 Uiso 1 1 calc R
C8 C 0.3159(3) 0.4312(2) 0.4597(2) 0.0379(6) Uani 1 1 d .
H8 H 0.2643 0.4806 0.4411 0.045 Uiso 1 1 calc R
C9 C 0.3835(3) 0.42993(19) 0.56383(19) 0.0308(5) Uani 1 1 d .
H9 H 0.3838 0.4804 0.6255 0.037 Uiso 1 1 calc R
C10 C 0.4478(2) 0.15595(18) 0.30442(15) 0.0244(4) Uani 1 1 d .
C11 C 0.5648(3) 0.1597(2) 0.26242(18) 0.0341(5) Uani 1 1 d .
H11 H 0.6658 0.1909 0.3072 0.041 Uiso 1 1 calc R
C12 C 0.5292(3) 0.1163(2) 0.15337(18) 0.0354(5) Uani 1 1 d .
H12 H 0.6058 0.1181 0.1237 0.042 Uiso 1 1 calc R
C13 C 0.3784(3) 0.07046(19) 0.08905(16) 0.0287(5) Uani 1 1 d .
H13 H 0.3554 0.0426 0.0156 0.034 Uiso 1 1 calc R
C14 C 0.2991(2) 0.10721(17) 0.23339(15) 0.0230(4) Uani 1 1 d .
H14 H 0.2203 0.1043 0.2609 0.028 Uiso 1 1 calc R
C15 C 0.8316(2) 0.37764(18) 0.65002(16) 0.0242(4) Uani 1 1 d .
H15 H 0.8081 0.3178 0.5894 0.029 Uiso 1 1 calc R
C16 C 0.9700(2) 0.45793(19) 0.69520(18) 0.0284(4) Uani 1 1 d .
H16 H 1.0510 0.4607 0.6698 0.034 Uiso 1 1 calc R
C17 C 0.9617(2) 0.53077(18) 0.78367(17) 0.0261(4) Uani 1 1 d .
H17 H 1.0368 0.5920 0.8305 0.031 Uiso 1 1 calc R
C18 C 0.8160(2) 0.49470(16) 0.79020(15) 0.0217(4) Uani 1 1 d .
C19 C 0.7516(2) 0.54705(16) 0.86172(15) 0.0211(4) Uani 1 1 d .
C20 C 0.6004(2) 0.51683(17) 0.85480(16) 0.0228(4) Uani 1 1 d .
C21 C 0.5222(3) 0.57602(19) 0.91420(18) 0.0305(5) Uani 1 1 d .
H21 H 0.5644 0.6411 0.9702 0.037 Uiso 1 1 calc R
C22 C 0.3735(3) 0.5195(2) 0.8736(2) 0.0345(5) Uani 1 1 d .
H22 H 0.2946 0.5391 0.8962 0.041 Uiso 1 1 calc R
C23 C 0.3617(2) 0.42661(19) 0.79172(19) 0.0301(5) Uani 1 1 d .
H23 H 0.2720 0.3735 0.7516 0.036 Uiso 1 1 calc R
C24 C -0.1509(2) -0.35514(17) -0.04605(15) 0.0222(4) Uani 1 1 d .
C25 C -0.0936(3) -0.36115(18) 0.05522(17) 0.0287(5) Uani 1 1 d .
H25 H -0.1088 -0.4269 0.0651 0.034 Uiso 1 1 calc R
C26 C -0.0141(3) -0.26893(19) 0.14102(17) 0.0309(5) Uani 1 1 d .
H26 H 0.0263 -0.2715 0.2092 0.037 Uiso 1 1 calc R
C27 C 0.0042(2) -0.17293(18) 0.12359(16) 0.0263(4) Uani 1 1 d .
H27 H 0.0530 -0.1103 0.1820 0.032 Uiso 1 1 calc R
C28 C -0.1200(2) -0.25621(17) -0.05661(16) 0.0250(4) Uani 1 1 d .
H28 H -0.1527 -0.2518 -0.1246 0.030 Uiso 1 1 calc R
C29 C 0.4244(3) 0.17021(19) 0.80858(18) 0.0322(5) Uani 1 1 d .
H29 H 0.3881 0.1328 0.8469 0.039 Uiso 1 1 calc R
C30 C 0.3223(3) 0.16608(17) 0.71203(18) 0.0272(4) Uani 1 1 d .
C31 C 0.1621(3) 0.0970(2) 0.6701(2) 0.0372(5) Uani 1 1 d .
H31A H 0.0909 0.1413 0.6683 0.056 Uiso 1 1 calc R
H31B H 0.1520 0.0570 0.7159 0.056 Uiso 1 1 calc R
H31C H 0.1411 0.0484 0.5993 0.056 Uiso 1 1 calc R
C32 C 0.5771(3) 0.22664(17) 0.85157(16) 0.0254(4) Uani 1 1 d .
C33 C 0.6766(3) 0.2241(2) 0.95639(18) 0.0351(5) Uani 1 1 d .
H33A H 0.7039 0.1568 0.9454 0.053 Uiso 1 1 calc R
H33B H 0.6219 0.2329 1.0054 0.053 Uiso 1 1 calc R
H33C H 0.7677 0.2811 0.9852 0.053 Uiso 1 1 calc R
N1 N 0.59450(19) 0.18985(14) 0.59722(13) 0.0211(3) Uani 1 1 d .
N2 N 0.44669(19) 0.34754(14) 0.56253(13) 0.0226(3) Uani 1 1 d .
N3 N 0.26353(19) 0.06415(14) 0.12733(13) 0.0227(3) Uani 1 1 d .
N4 N 0.73857(18) 0.39887(14) 0.70584(13) 0.0201(3) Uani 1 1 d .
N5 N 0.49618(19) 0.42401(14) 0.77860(13) 0.0226(3) Uani 1 1 d .
N6 N -0.0448(2) -0.16589(14) 0.02690(13) 0.0234(3) Uani 1 1 d .
O1 O 0.64499(16) 0.28072(12) 0.80906(11) 0.0234(3) Uani 1 1 d .
O2 O 0.35114(16) 0.21755(12) 0.65336(12) 0.0252(3) Uani 1 1 d .
Cl1 Cl -0.09046(6) 0.08481(5) 0.15281(4) 0.03220(13) Uani 1 1 d .
Co1 Co 0.54463(3) 0.30941(2) 0.683645(19) 0.01867(7) Uani 1 1 d .
Cd1 Cd 0.0000 0.0000 0.0000 0.01876(6) Uani 1 2 d S
C34 C 1.0187(4) 0.2171(4) 0.4541(3) 0.0753(11) Uani 1 1 d .
H34A H 1.0759 0.1823 0.4139 0.113 Uiso 1 1 calc R
H34B H 0.9507 0.1645 0.4650 0.113 Uiso 1 1 calc R
H34C H 1.0878 0.2665 0.5219 0.113 Uiso 1 1 calc R
O3 O 0.9363(6) 0.2710(9) 0.3995(9) 0.261(4) Uani 1 1 d .
H3A H 0.9941 0.3142 0.3879 0.392 Uiso 1 1 calc R

loop_
_atom_site_aniso_label
_atom_site_aniso_U_11
_atom_site_aniso_U_22
_atom_site_aniso_U_33
_atom_site_aniso_U_23
_atom_site_aniso_U_13
_atom_site_aniso_U_12
C1 0.0245(10) 0.0199(11) 0.0240(9) 0.0084(8) 0.0033(7) 0.0059(8)
C2 0.0281(11) 0.0238(12) 0.0295(10) 0.0080(8) 0.0082(8) 0.0101(8)
C3 0.0281(10) 0.0227(12) 0.0247(9) 0.0044(8) 0.0086(8) 0.0059(8)
C4 0.0210(9) 0.0188(11) 0.0191(8) 0.0038(7) 0.0026(7) 0.0010(7)
C5 0.0194(9) 0.0245(11) 0.0194(8) 0.0071(7) 0.0018(7) -0.0001(7)
C6 0.0227(9) 0.0243(11) 0.0215(9) 0.0095(8) 0.0004(7) 0.0024(8)
C7 0.0352(12) 0.0333(14) 0.0271(10) 0.0151(9) -0.0001(9) 0.0083(10)
C8 0.0413(13) 0.0319(14) 0.0370(12) 0.0174(10) 0.0006(10) 0.0144(11)
C9 0.0330(11) 0.0235(12) 0.0329(11) 0.0109(9) 0.0046(9) 0.0100(9)
C10 0.0231(9) 0.0266(12) 0.0189(8) 0.0075(8) 0.0022(7) 0.0034(8)
C11 0.0215(10) 0.0490(15) 0.0268(10) 0.0126(10) 0.0042(8) 0.0029(10)
C12 0.0282(11) 0.0495(16) 0.0281(11) 0.0121(10) 0.0114(9) 0.0077(10)
C13 0.0300(11) 0.0332(13) 0.0204(9) 0.0069(8) 0.0075(8) 0.0082(9)
C14 0.0226(9) 0.0231(11) 0.0205(9) 0.0064(7) 0.0053(7) 0.0044(8)
C15 0.0240(10) 0.0232(11) 0.0250(9) 0.0081(8) 0.0069(7) 0.0081(8)
C16 0.0219(10) 0.0312(13) 0.0336(11) 0.0131(9) 0.0098(8) 0.0066(8)
C17 0.0187(9) 0.0241(11) 0.0300(10) 0.0087(8) 0.0033(7) 0.0010(8)
C18 0.0211(9) 0.0182(10) 0.0222(9) 0.0072(7) 0.0025(7) 0.0034(7)
C19 0.0231(9) 0.0155(10) 0.0214(8) 0.0068(7) 0.0030(7) 0.0040(7)
C20 0.0240(9) 0.0177(11) 0.0232(9) 0.0052(7) 0.0050(7) 0.0048(7)
C21 0.0302(11) 0.0246(12) 0.0317(11) 0.0026(9) 0.0100(9) 0.0080(9)
C22 0.0285(11) 0.0301(14) 0.0426(13) 0.0052(10) 0.0145(10) 0.0109(9)
C23 0.0221(10) 0.0267(12) 0.0377(11) 0.0077(9) 0.0084(8) 0.0053(8)
C24 0.0213(9) 0.0187(11) 0.0223(9) 0.0053(7) 0.0038(7) 0.0038(7)
C25 0.0308(11) 0.0227(12) 0.0279(10) 0.0114(8) 0.0028(8) 0.0019(9)
C26 0.0356(12) 0.0294(13) 0.0204(9) 0.0102(8) 0.0001(8) 0.0024(9)
C27 0.0261(10) 0.0242(11) 0.0203(9) 0.0043(8) 0.0010(7) 0.0030(8)
C28 0.0303(10) 0.0196(11) 0.0202(9) 0.0063(7) 0.0028(7) 0.0044(8)
C29 0.0409(13) 0.0279(13) 0.0324(11) 0.0131(9) 0.0178(10) 0.0061(10)
C30 0.0295(11) 0.0177(11) 0.0329(10) 0.0032(8) 0.0149(9) 0.0044(8)
C31 0.0340(12) 0.0296(13) 0.0440(13) 0.0059(10) 0.0184(10) -0.0002(10)
C32 0.0374(11) 0.0201(11) 0.0214(9) 0.0062(8) 0.0124(8) 0.0126(9)
C33 0.0478(14) 0.0385(14) 0.0264(10) 0.0163(10) 0.0148(10) 0.0188(11)
N1 0.0216(8) 0.0174(9) 0.0190(7) 0.0053(6) 0.0013(6) 0.0033(6)
N2 0.0209(8) 0.0190(9) 0.0226(8) 0.0072(6) 0.0005(6) 0.0036(6)
N3 0.0228(8) 0.0225(9) 0.0182(7) 0.0048(6) 0.0029(6) 0.0053(7)
N4 0.0194(8) 0.0175(9) 0.0208(7) 0.0070(6) 0.0029(6) 0.0047(6)
N5 0.0201(8) 0.0183(9) 0.0258(8) 0.0058(7) 0.0046(6) 0.0040(6)
N6 0.0274(9) 0.0168(9) 0.0210(8) 0.0056(6) 0.0030(6) 0.0033(7)
O1 0.0266(7) 0.0219(8) 0.0196(6) 0.0075(5) 0.0044(5) 0.0063(6)
O2 0.0229(7) 0.0200(8) 0.0277(7) 0.0061(6) 0.0052(6) 0.0012(6)
Cl1 0.0288(3) 0.0391(3) 0.0219(2) 0.0010(2) 0.00843(19) 0.0080(2)
Co1 0.01861(13) 0.01524(15) 0.01819(12) 0.00478(10) 0.00216(9) 0.00299(10)
Cd1 0.02140(10) 0.01440(11) 0.01577(9) 0.00315(7) 0.00267(7) 0.00233(7)
C34 0.050(2) 0.100(3) 0.066(2) 0.023(2) 0.0184(17) 0.004(2)
O3 0.090(4) 0.423(13) 0.309(9) 0.206(9) 0.049(5) 0.053(6)

loop_
_atom_type_symbol
_atom_type_description
_atom_type_scat_dispersion_real
_atom_type_scat_dispersion_imag
_atom_type_scat_source
C C 0.0033 0.0016 'International Tables Vol C Tables 4.2.6.8 and 6.1.1.4'
H H 0.0000 0.0000 'International Tables Vol C Tables 4.2.6.8 and 6.1.1.4'
N N 0.0061 0.0033 'International Tables Vol C Tables 4.2.6.8 and 6.1.1.4'
O O 0.0106 0.0060 'International Tables Vol C Tables 4.2.6.8 and 6.1.1.4'
Cl Cl 0.1484 0.1585 'International Tables Vol C Tables 4.2.6.8 and 6.1.1.4'
Co Co 0.3494 0.9721 'International Tables Vol C Tables 4.2.6.8 and 6.1.1.4'
Cd Cd -0.8075 1.2024 'International Tables Vol C Tables 4.2.6.8 and 6.1.1.4'

loop_
_geom_angle_atom_site_label_1
_geom_angle_atom_site_label_2
_geom_angle_atom_site_label_3
_geom_angle
_geom_angle_site_symmetry_1
_geom_angle_site_symmetry_3
N1 C1 C2 111.52(18) . .
N1 C1 H1 124.2 . .
C2 C1 H1 124.2 . .
C3 C2 C1 106.03(19) . .
C3 C2 H2 127.0 . .
C1 C2 H2 127.0 . .
C2 C3 C4 107.32(19) . .
C2 C3 H3 126.3 . .
C4 C3 H3 126.3 . .
N1 C4 C5 123.12(19) . .
N1 C4 C3 108.81(17) . .
C5 C4 C3 128.08(19) . .
C6 C5 C4 125.07(18) . .
C6 C5 C10 117.93(18) . .
C4 C5 C10 117.00(19) . .
C5 C6 N2 124.53(18) . .
C5 C6 C7 127.4(2) . .
N2 C6 C7 108.0(2) . .
C8 C7 C6 107.3(2) . .
C8 C7 H7 126.4 . .
C6 C7 H7 126.4 . .
C7 C8 C9 106.6(2) . .
C7 C8 H8 126.7 . .
C9 C8 H8 126.7 . .
N2 C9 C8 111.5(2) . .
N2 C9 H9 124.2 . .
C8 C9 H9 124.2 . .
C11 C10 C14 117.74(19) . .
C11 C10 C5 121.59(18) . .
C14 C10 C5 120.66(18) . .
C12 C11 C10 119.2(2) . .
C12 C11 H11 120.4 . .
C10 C11 H11 120.4 . .
C13 C12 C11 119.1(2) . .
C13 C12 H12 120.5 . .
C11 C12 H12 120.5 . .
N3 C13 C12 123.12(19) . .
N3 C13 H13 118.4 . .
C12 C13 H13 118.4 . .
N3 C14 C10 123.51(19) . .
N3 C14 H14 118.2 . .
C10 C14 H14 118.2 . .
N4 C15 C16 111.26(19) . .
N4 C15 H15 124.4 . .
C16 C15 H15 124.4 . .
C17 C16 C15 106.71(19) . .
C17 C16 H16 126.6 . .
C15 C16 H16 126.6 . .
C16 C17 C18 106.87(18) . .
C16 C17 H17 126.6 . .
C18 C17 H17 126.6 . .
C19 C18 N4 123.46(18) . .
C19 C18 C17 127.62(19) . .
N4 C18 C17 108.75(18) . .
C18 C19 C20 125.37(18) . .
C18 C19 C24 118.80(18) . 1_666
C20 C19 C24 115.83(18) . 1_666
C19 C20 N5 123.69(19) . .
C19 C20 C21 127.6(2) . .
N5 C20 C21 108.44(18) . .
C22 C21 C20 106.9(2) . .
C22 C21 H21 126.5 . .
C20 C21 H21 126.5 . .
C21 C22 C23 107.1(2) . .
C21 C22 H22 126.5 . .
C23 C22 H22 126.5 . .
N5 C23 C22 111.2(2) . .
N5 C23 H23 124.4 . .
C22 C23 H23 124.4 . .
C28 C24 C25 117.78(19) . .
C28 C24 C19 122.12(18) . 1_444
C25 C24 C19 120.04(19) . 1_444
C26 C25 C24 119.5(2) . .
C26 C25 H25 120.3 . .
C24 C25 H25 120.3 . .
C27 C26 C25 118.61(19) . .
C27 C26 H26 120.7 . .
C25 C26 H26 120.7 . .
N6 C27 C26 122.81(19) . .
N6 C27 H27 118.6 . .
C26 C27 H27 118.6 . .
N6 C28 C24 122.92(18) . .
N6 C28 H28 118.5 . .
C24 C28 H28 118.5 . .
C32 C29 C30 124.4(2) . .
C32 C29 H29 117.8 . .
C30 C29 H29 117.8 . .
O2 C30 C29 125.6(2) . .
O2 C30 C31 114.7(2) . .
C29 C30 C31 119.7(2) . .
C30 C31 H31A 109.5 . .
C30 C31 H31B 109.5 . .
H31A C31 H31B 109.5 . .
C30 C31 H31C 109.5 . .
H31A C31 H31C 109.5 . .
H31B C31 H31C 109.5 . .
O1 C32 C29 125.81(19) . .
O1 C32 C33 114.8(2) . .
C29 C32 C33 119.4(2) . .
C32 C33 H33A 109.5 . .
C32 C33 H33B 109.5 . .
H33A C33 H33B 109.5 . .
C32 C33 H33C 109.5 . .
H33A C33 H33C 109.5 . .
H33B C33 H33C 109.5 . .
C1 N1 C4 106.32(17) . .
C1 N1 Co1 125.81(14) . .
C4 N1 Co1 127.75(14) . .
C9 N2 C6 106.59(17) . .
C9 N2 Co1 126.63(15) . .
C6 N2 Co1 126.75(15) . .
C13 N3 C14 117.38(17) . .
C13 N3 Cd1 118.42(13) . .
C14 N3 Cd1 123.54(13) . .
C15 N4 C18 106.40(17) . .
C15 N4 Co1 127.32(15) . .
C18 N4 Co1 126.05(14) . .
C23 N5 C20 106.36(18) . .
C23 N5 Co1 127.59(15) . .
C20 N5 Co1 125.80(14) . .
C27 N6 C28 118.25(18) . .
C27 N6 Cd1 121.59(14) . .
C28 N6 Cd1 120.16(13) . .
C32 O1 Co1 124.17(14) . .
C30 O2 Co1 124.56(14) . .
O1 Co1 O2 95.00(6) . .
O1 Co1 N1 90.53(7) . .
O2 Co1 N1 88.34(7) . .
O1 Co1 N2 176.46(7) . .
O2 Co1 N2 86.86(7) . .
N1 Co1 N2 92.55(7) . .
O1 Co1 N4 87.30(7) . .
O2 Co1 N4 176.77(7) . .
N1 Co1 N4 89.37(7) . .
N2 Co1 N4 90.97(7) . .
O1 Co1 N5 85.37(7) . .
O2 Co1 N5 90.25(7) . .
N1 Co1 N5 175.53(7) . .
N2 Co1 N5 91.61(8) . .
N4 Co1 N5 92.20(7) . .
N6 Cd1 N6 180.00(13) . 2
N6 Cd1 N3 94.65(6) . .
N6 Cd1 N3 85.35(6) 2 .
N6 Cd1 N3 85.35(6) . 2
N6 Cd1 N3 94.65(6) 2 2
N3 Cd1 N3 180.00(8) . 2
N6 Cd1 Cl1 89.92(5) . 2
N6 Cd1 Cl1 90.08(5) 2 2
N3 Cd1 Cl1 91.43(4) . 2
N3 Cd1 Cl1 88.57(4) 2 2
N6 Cd1 Cl1 90.08(5) . .
N6 Cd1 Cl1 89.92(5) 2 .
N3 Cd1 Cl1 88.57(4) . .
N3 Cd1 Cl1 91.43(4) 2 .
Cl1 Cd1 Cl1 180.00(2) 2 .
O3 C34 H34A 109.5 . .
O3 C34 H34B 109.5 . .
H34A C34 H34B 109.5 . .
O3 C34 H34C 109.5 . .
H34A C34 H34C 109.5 . .
H34B C34 H34C 109.5 . .
C34 O3 H3A 109.5 . .

loop_
_geom_bond_atom_site_label_1
_geom_bond_atom_site_label_2
_geom_bond_distance
_geom_bond_site_symmetry_2
C1 N1 1.338(3) .
C1 C2 1.408(3) .
C1 H1 0.9300 .
C2 C3 1.378(3) .
C2 H2 0.9300 .
C3 C4 1.411(3) .
C3 H3 0.9300 .
C4 N1 1.394(2) .
C4 C5 1.400(3) .
C5 C6 1.382(3) .
C5 C10 1.492(3) .
C6 N2 1.396(3) .
C6 C7 1.434(3) .
C7 C8 1.355(4) .
C7 H7 0.9300 .
C8 C9 1.414(3) .
C8 H8 0.9300 .
C9 N2 1.330(3) .
C9 H9 0.9300 .
C10 C11 1.390(3) .
C10 C14 1.393(3) .
C11 C12 1.381(3) .
C11 H11 0.9300 .
C12 C13 1.380(3) .
C12 H12 0.9300 .
C13 N3 1.340(3) .
C13 H13 0.9300 .
C14 N3 1.343(2) .
C14 H14 0.9300 .
C15 N4 1.339(3) .
C15 C16 1.414(3) .
C15 H15 0.9300 .
C16 C17 1.370(3) .
C16 H16 0.9300 .
C17 C18 1.426(3) .
C17 H17 0.9300 .
C18 C19 1.390(3) .
C18 N4 1.396(3) .
C19 C20 1.391(3) .
C19 C24 1.495(3) 1_666
C20 N5 1.394(3) .
C20 C21 1.417(3) .
C21 C22 1.361(3) .
C21 H21 0.9300 .
C22 C23 1.397(3) .
C22 H22 0.9300 .
C23 N5 1.335(3) .
C23 H23 0.9300 .
C24 C28 1.379(3) .
C24 C25 1.389(3) .
C24 C19 1.495(3) 1_444
C25 C26 1.379(3) .
C25 H25 0.9300 .
C26 C27 1.377(3) .
C26 H26 0.9300 .
C27 N6 1.329(3) .
C27 H27 0.9300 .
C28 N6 1.343(3) .
C28 H28 0.9300 .
C29 C32 1.392(3) .
C29 C30 1.392(3) .
C29 H29 0.9300 .
C30 O2 1.273(3) .
C30 C31 1.504(3) .
C31 H31A 0.9600 .
C31 H31B 0.9600 .
C31 H31C 0.9600 .
C32 O1 1.273(3) .
C32 C33 1.505(3) .
C33 H33A 0.9600 .
C33 H33B 0.9600 .
C33 H33C 0.9600 .
N1 Co1 1.9234(18) .
N2 Co1 1.9237(16) .
N3 Cd1 2.4570(16) .
N4 Co1 1.9271(16) .
N5 Co1 1.9302(18) .
N6 Cd1 2.3660(17) .
O1 Co1 1.9078(14) .
O2 Co1 1.9080(14) .
Cl1 Cd1 2.5509(5) .
Cd1 N6 2.3660(17) 2
Cd1 N3 2.4570(16) 2
Cd1 Cl1 2.5509(5) 2
C34 O3 1.359(8) .
C34 H34A 0.9600 .
C34 H34B 0.9600 .
C34 H34C 0.9600 .
O3 H3A 0.8200 .
